data_7119851
loop_
_publ_author_name
'Hauser, Simone A.'
'Emerson-King, Jack'
'Habershon, Scott'
'Chaplin, Adrian B.'

_publ_section_title
;
 UV-light promoted C-H bond activation of benzene and fluorobenzenes by an
 iridium(i) pincer complex.
;
_journal_issue 26
_journal_name_full 'Chemical communications (Cambridge, England)'
_journal_page_first 3634
_journal_page_last 3636
_journal_paper_doi 10.1039/c6cc09807j
_journal_volume 53
_journal_year 2017
_chemical_formula_moiety 'C31 H46 F3 Ir O P2'
_chemical_formula_sum 'C31 H46 F3 Ir O P2'
_chemical_formula_weight 745.82
_chemical_melting_point ?
_space_group_crystal_system orthorhombic
_space_group_IT_number 61
_space_group_name_Hall '-P 2ac 2ab'
_space_group_name_H-M_alt 'P b c a'
_symmetry_space_group_name_Hall '-P 2ac 2ab'
_symmetry_space_group_name_H-M 'P b c a'
_atom_sites_solution_hydrogens geom
_atom_sites_solution_primary direct
_atom_sites_solution_secondary difmap
_audit_creation_date 2015-08-11
_audit_creation_method
;
Olex2 1.2
(compiled 2015.01.26 svn.r3151 for OlexSys, GUI svn.r4998)
;
_audit_update_record
;
2016-12-02 deposited with the CCDC.
2017-02-27 downloaded from the CCDC.
;
_cell_angle_alpha 90
_cell_angle_beta 90
_cell_angle_gamma 90
_cell_formula_units_Z 8
_cell_length_a 17.9975(3)
_cell_length_b 16.9033(3)
_cell_length_c 19.9108(3)
_cell_measurement_reflns_used 13774
_cell_measurement_temperature 150(2)
_cell_measurement_theta_max 28.2460
_cell_measurement_theta_min 3.2890
_cell_volume 6057.21(17)
_computing_cell_refinement
;
CrysAlisPro, Agilent Technologies,
Version 1.171.37.31 (release 14-01-2014 CrysAlis171 .NET)
(compiled Jan 14 2014,18:38:05)
;
_computing_data_collection
;
CrysAlisPro, Agilent Technologies,
Version 1.171.37.31 (release 14-01-2014 CrysAlis171 .NET)
(compiled Jan 14 2014,18:38:05)
;
_computing_data_reduction
;
CrysAlisPro, Agilent Technologies,
Version 1.171.37.31 (release 14-01-2014 CrysAlis171 .NET)
(compiled Jan 14 2014,18:38:05)
;
_computing_molecular_graphics 'Olex2 (Dolomanov et al., 2009)'
_computing_publication_material 'Olex2 (Dolomanov et al., 2009)'
_computing_structure_refinement 'ShelXL (Sheldrick, 2008)'
_computing_structure_solution 'ShelXS (Sheldrick, 2008)'
_diffrn_ambient_temperature 150(2)
_diffrn_detector 'CCD plate'
_diffrn_detector_area_resol_mean 10.2833
_diffrn_detector_type Ruby
_diffrn_measured_fraction_theta_full 0.998
_diffrn_measured_fraction_theta_max 0.998
_diffrn_measurement_details
;
#__ type_ start__ end____ width___ exp.time_
  1 omega  -53.00   57.00   1.0000   10.0000
omega____ theta____ kappa____ phi______ frames
    -       25.7882  -38.0000   30.0000 110

#__ type_ start__ end____ width___ exp.time_
  2 omega  -32.00  110.00   1.0000   10.0000
omega____ theta____ kappa____ phi______ frames
    -       25.7882   19.0000 -150.0000 142

#__ type_ start__ end____ width___ exp.time_
  3 omega -119.00  -57.00   1.0000   10.0000
omega____ theta____ kappa____ phi______ frames
    -      -26.7257 -178.0000    0.0000 62

#__ type_ start__ end____ width___ exp.time_
  4 omega  -10.00  110.00   1.0000   10.0000
omega____ theta____ kappa____ phi______ frames
    -       25.7882   77.0000    0.0000 120

#__ type_ start__ end____ width___ exp.time_
  5 omega   -7.00   90.00   1.0000   10.0000
omega____ theta____ kappa____ phi______ frames
    -       25.7882   57.0000  -60.0000 97

#__ type_ start__ end____ width___ exp.time_
  6 omega -119.00  -57.00   1.0000   10.0000
omega____ theta____ kappa____ phi______ frames
    -      -26.7257 -178.0000   90.0000 62

#__ type_ start__ end____ width___ exp.time_
  7 omega -119.00  -57.00   1.0000   10.0000
omega____ theta____ kappa____ phi______ frames
    -      -26.7257 -178.0000 -180.0000 62
;
_diffrn_measurement_device 'four-circle diffractometer'
_diffrn_measurement_device_type 'Oxford Diffraction: Xcalibur, Ruby, Gemini'
_diffrn_measurement_method '\w scans'
_diffrn_orient_matrix_UB_11 0.0003575000
_diffrn_orient_matrix_UB_12 0.0365823000
_diffrn_orient_matrix_UB_13 0.0174579000
_diffrn_orient_matrix_UB_21 0.0367971000
_diffrn_orient_matrix_UB_22 0.0070412000
_diffrn_orient_matrix_UB_23 -0.0112527000
_diffrn_orient_matrix_UB_31 -0.0141060000
_diffrn_orient_matrix_UB_32 0.0193209000
_diffrn_orient_matrix_UB_33 -0.0289399000
_diffrn_radiation_monochromator graphite
_diffrn_radiation_probe x-ray
_diffrn_radiation_type MoK\a
_diffrn_radiation_wavelength 0.71073
_diffrn_reflns_av_R_equivalents 0.1137
_diffrn_reflns_av_unetI/netI 0.0526
_diffrn_reflns_Laue_measured_fraction_full 0.998
_diffrn_reflns_Laue_measured_fraction_max 0.998
_diffrn_reflns_limit_h_max 23
_diffrn_reflns_limit_h_min -23
_diffrn_reflns_limit_k_max 21
_diffrn_reflns_limit_k_min -21
_diffrn_reflns_limit_l_max 25
_diffrn_reflns_limit_l_min -25
_diffrn_reflns_number 80680
_diffrn_reflns_point_group_measured_fraction_full 0.998
_diffrn_reflns_point_group_measured_fraction_max 0.998
_diffrn_reflns_theta_full 27.102
_diffrn_reflns_theta_max 27.102
_diffrn_reflns_theta_min 3.281
_diffrn_source 'Enhance (Mo) X-ray Source'
_exptl_absorpt_coefficient_mu 4.556
_exptl_absorpt_correction_T_max 1.00000
_exptl_absorpt_correction_T_min 0.93006
_exptl_absorpt_correction_type multi-scan
_exptl_absorpt_process_details
;
CrysAlisPro, Agilent Technologies,
Version 1.171.37.31 (release 14-01-2014 CrysAlis171 .NET)
(compiled Jan 14 2014,18:38:05)
Empirical absorption correction using spherical harmonics,
 implemented in SCALE3 ABSPACK scaling algorithm.
;
_exptl_crystal_colour colourless
_exptl_crystal_colour_primary colourless
_exptl_crystal_density_diffrn 1.636
_exptl_crystal_density_meas ?
_exptl_crystal_description prism
_exptl_crystal_F_000 2992
_exptl_crystal_recrystallization_method 'Crystals grown from heptane at 253 K'
_exptl_crystal_size_max 0.1
_exptl_crystal_size_mid 0.1
_exptl_crystal_size_min 0.05
_refine_diff_density_max 2.107
_refine_diff_density_min -0.963
_refine_diff_density_rms 0.139
_refine_ls_extinction_method none
_refine_ls_goodness_of_fit_ref 1.004
_refine_ls_hydrogen_treatment constr
_refine_ls_matrix_type full
_refine_ls_number_parameters 355
_refine_ls_number_reflns 6670
_refine_ls_number_restraints 0
_refine_ls_restrained_S_all 1.004
_refine_ls_R_factor_all 0.0600
_refine_ls_R_factor_gt 0.0332
_refine_ls_shift/su_max 0.003
_refine_ls_shift/su_mean 0.000
_refine_ls_structure_factor_coef Fsqd
_refine_ls_weighting_details 'w=1/[\s^2^(Fo^2^)+(0.0340P)^2^] where P=(Fo^2^+2Fc^2^)/3'
_refine_ls_weighting_scheme calc
_refine_ls_wR_factor_gt 0.0708
_refine_ls_wR_factor_ref 0.0803
_reflns_Friedel_coverage 0.000
_reflns_number_gt 4782
_reflns_number_total 6670
_reflns_threshold_expression 'I > 2\s(I)'
_cod_data_source_file c6cc09807j3.cif
_cod_data_source_block 0101abc14
_cod_depositor_comments
;
The following automatic conversions were performed:

'_chemical_melting_point' value 'not measured' was changed to '?' -
the value is undefined or not given.

'_exptl_crystal_density_meas' value 'not measured' was changed to '?'
- the value is perceived as not measured.

Automatic conversion script
Id: cif_fix_values 4973 2017-02-22 13:04:09Z antanas 

 Adding full bibliography for 7119850--7119853.cif.
;
_cod_original_cell_volume 6057.18(16)
_cod_database_code 7119851
_shelx_space_group_comment
;
The symmetry employed for this shelxl refinement is uniquely defined
by the following loop, which should always be used as a source of
symmetry information in preference to the above space-group names.
They are only intended as comments.
;
_olex2_refinement_description
;
1. Fixed Uiso
 At 1.2 times of:
  All C(H) groups, All C(H,H) groups
 At 1.5 times of:
  All C(H,H,H) groups
2.a Secondary CH2 refined with riding coordinates:
 C18(H18A,H18B), C19(H19A,H19B)
2.b Aromatic/amide H refined with riding coordinates:
 C6(H6), C8(H8), C14(H14), C15(H15), C16(H16)
2.c Idealised Me refined as rotating group:
 C21(H21A,H21B,H21C), C22(H22A,H22B,H22C), C23(H23A,H23B,H23C), C25(H25A,H25B,
 H25C), C26(H26A,H26B,H26C), C27(H27A,H27B,H27C), C29(H29A,H29B,H29C), C30(H30A,
 H30B,H30C), C31(H31A,H31B,H31C), C33(H33A,H33B,H33C), C34(H34A,H34B,H34C),
 C35(H35A,H35B,H35C)
;
_shelx_shelxl_version_number 2014/7
_olex2_submission_special_instructions 'No special instructions were received'

loop_
_space_group_symop_operation_xyz
'x, y, z'
'-x+1/2, -y, z+1/2'
'x+1/2, -y+1/2, -z'
'-x, y+1/2, -z+1/2'
'-x, -y, -z'
'x-1/2, y, -z-1/2'
'-x-1/2, y-1/2, z'
'x, -y-1/2, z-1/2'

loop_
_atom_site_label
_atom_site_type_symbol
_atom_site_fract_x
_atom_site_fract_y
_atom_site_fract_z
_atom_site_U_iso_or_equiv
_atom_site_adp_type
_atom_site_occupancy
_atom_site_site_symmetry_order
_atom_site_calc_flag
_atom_site_refinement_flags_posn
Ir1 Ir 0.62122(2) 0.69764(2) 0.37986(2) 0.01750(7) Uani 1 1 d .
P10 P 0.53754(7) 0.72233(8) 0.29125(6) 0.0200(3) Uani 1 1 d .
P11 P 0.69475(7) 0.62065(7) 0.45242(6) 0.0202(3) Uani 1 1 d .
F5 F 0.65839(16) 0.88414(16) 0.42244(14) 0.0329(7) Uani 1 1 d .
F7 F 0.49044(19) 0.94322(18) 0.59357(15) 0.0452(9) Uani 1 1 d .
F9 F 0.48621(15) 0.69211(16) 0.49956(14) 0.0312(7) Uani 1 1 d .
O3 O 0.7508(2) 0.7961(2) 0.32480(18) 0.0364(9) Uani 1 1 d .
C2 C 0.7016(3) 0.7650(3) 0.3485(3) 0.0270(11) Uani 1 1 d .
C4 C 0.5755(3) 0.7800(3) 0.4532(2) 0.0233(11) Uani 1 1 d .
C5 C 0.6007(3) 0.8567(3) 0.4619(2) 0.0246(11) Uani 1 1 d .
C6 C 0.5748(3) 0.9135(3) 0.5068(2) 0.0319(13) Uani 1 1 d .
H6 H 0.5954 0.9652 0.5084 0.038 Uiso 1 1 calc R
C7 C 0.5183(3) 0.8910(3) 0.5482(2) 0.0334(13) Uani 1 1 d .
C8 C 0.4894(3) 0.8168(3) 0.5454(2) 0.0307(13) Uani 1 1 d .
H8 H 0.4502 0.8010 0.5744 0.037 Uiso 1 1 calc R
C9 C 0.5190(3) 0.7649(3) 0.4987(2) 0.0231(11) Uani 1 1 d .
C12 C 0.6657(3) 0.6174(3) 0.3091(2) 0.0204(10) Uani 1 1 d .
C13 C 0.6387(3) 0.6147(3) 0.2425(2) 0.0244(11) Uani 1 1 d .
C14 C 0.6660(3) 0.5581(3) 0.1977(2) 0.0325(13) Uani 1 1 d .
H14 H 0.6477 0.5563 0.1530 0.039 Uiso 1 1 calc R
C15 C 0.7197(3) 0.5048(3) 0.2181(3) 0.0374(14) Uani 1 1 d .
H15 H 0.7353 0.4640 0.1885 0.045 Uiso 1 1 calc R
C16 C 0.7507(3) 0.5105(3) 0.2811(2) 0.0290(12) Uani 1 1 d .
H16 H 0.7897 0.4759 0.2940 0.035 Uiso 1 1 calc R
C17 C 0.7246(3) 0.5673(3) 0.3258(2) 0.0257(11) Uani 1 1 d .
C18 C 0.5857(3) 0.6779(3) 0.2189(2) 0.0272(12) Uani 1 1 d .
H18A H 0.5488 0.6546 0.1879 0.033 Uiso 1 1 calc R
H18B H 0.6134 0.7194 0.1943 0.033 Uiso 1 1 calc R
C19 C 0.7620(3) 0.5784(3) 0.3934(2) 0.0256(11) Uani 1 1 d .
H19A H 0.8051 0.6143 0.3887 0.031 Uiso 1 1 calc R
H19B H 0.7801 0.5269 0.4104 0.031 Uiso 1 1 calc R
C20 C 0.5177(3) 0.8263(3) 0.2629(3) 0.0277(12) Uani 1 1 d .
C21 C 0.5924(3) 0.8712(3) 0.2671(3) 0.0363(14) Uani 1 1 d .
H21A H 0.6086 0.8741 0.3140 0.054 Uiso 1 1 calc GR
H21B H 0.5861 0.9249 0.2494 0.054 Uiso 1 1 calc GR
H21C H 0.6300 0.8432 0.2405 0.054 Uiso 1 1 calc GR
C22 C 0.4623(3) 0.8670(3) 0.3102(3) 0.0335(13) Uani 1 1 d .
H22A H 0.4131 0.8430 0.3047 0.050 Uiso 1 1 calc GR
H22B H 0.4596 0.9235 0.2992 0.050 Uiso 1 1 calc GR
H22C H 0.4789 0.8606 0.3567 0.050 Uiso 1 1 calc GR
C23 C 0.4908(3) 0.8340(3) 0.1898(3) 0.0364(14) Uani 1 1 d .
H23A H 0.5236 0.8035 0.1603 0.055 Uiso 1 1 calc GR
H23B H 0.4916 0.8898 0.1764 0.055 Uiso 1 1 calc GR
H23C H 0.4400 0.8135 0.1861 0.055 Uiso 1 1 calc GR
C24 C 0.4473(3) 0.6649(3) 0.2949(2) 0.0245(11) Uani 1 1 d .
C25 C 0.4673(3) 0.5761(3) 0.2933(3) 0.0328(13) Uani 1 1 d .
H25A H 0.4879 0.5626 0.2492 0.049 Uiso 1 1 calc GR
H25B H 0.4224 0.5447 0.3014 0.049 Uiso 1 1 calc GR
H25C H 0.5041 0.5648 0.3282 0.049 Uiso 1 1 calc GR
C26 C 0.3956(3) 0.6806(3) 0.2360(3) 0.0354(13) Uani 1 1 d .
H26A H 0.3762 0.7347 0.2391 0.053 Uiso 1 1 calc GR
H26B H 0.3542 0.6430 0.2372 0.053 Uiso 1 1 calc GR
H26C H 0.4230 0.6744 0.1939 0.053 Uiso 1 1 calc GR
C27 C 0.4058(3) 0.6804(3) 0.3602(3) 0.0324(13) Uani 1 1 d .
H27A H 0.4370 0.6646 0.3983 0.049 Uiso 1 1 calc GR
H27B H 0.3596 0.6497 0.3607 0.049 Uiso 1 1 calc GR
H27C H 0.3942 0.7369 0.3637 0.049 Uiso 1 1 calc GR
C28 C 0.7539(3) 0.6714(3) 0.5182(2) 0.0268(11) Uani 1 1 d .
C29 C 0.7827(3) 0.7490(3) 0.4864(3) 0.0394(14) Uani 1 1 d .
H29A H 0.8084 0.7370 0.4442 0.059 Uiso 1 1 calc GR
H29B H 0.8172 0.7749 0.5175 0.059 Uiso 1 1 calc GR
H29C H 0.7406 0.7843 0.4773 0.059 Uiso 1 1 calc GR
C30 C 0.8226(3) 0.6228(3) 0.5387(3) 0.0347(13) Uani 1 1 d .
H30A H 0.8068 0.5754 0.5631 0.052 Uiso 1 1 calc GR
H30B H 0.8547 0.6549 0.5677 0.052 Uiso 1 1 calc GR
H30C H 0.8502 0.6072 0.4984 0.052 Uiso 1 1 calc GR
C31 C 0.7081(3) 0.6927(3) 0.5802(3) 0.0380(14) Uani 1 1 d .
H31A H 0.6637 0.7223 0.5665 0.057 Uiso 1 1 calc GR
H31B H 0.7381 0.7254 0.6105 0.057 Uiso 1 1 calc GR
H31C H 0.6930 0.6442 0.6035 0.057 Uiso 1 1 calc GR
C32 C 0.6505(3) 0.5290(3) 0.4891(2) 0.0218(10) Uani 1 1 d .
C33 C 0.6252(3) 0.4753(3) 0.4301(2) 0.0281(12) Uani 1 1 d .
H33A H 0.5925 0.5053 0.4001 0.042 Uiso 1 1 calc GR
H33B H 0.5983 0.4294 0.4479 0.042 Uiso 1 1 calc GR
H33C H 0.6688 0.4571 0.4050 0.042 Uiso 1 1 calc GR
C34 C 0.5823(3) 0.5492(3) 0.5317(3) 0.0310(12) Uani 1 1 d .
H34A H 0.5971 0.5840 0.5687 0.047 Uiso 1 1 calc GR
H34B H 0.5609 0.5004 0.5499 0.047 Uiso 1 1 calc GR
H34C H 0.5453 0.5761 0.5037 0.047 Uiso 1 1 calc GR
C35 C 0.7039(3) 0.4795(3) 0.5316(3) 0.0308(12) Uani 1 1 d .
H35A H 0.7503 0.4714 0.5068 0.046 Uiso 1 1 calc GR
H35B H 0.6811 0.4281 0.5415 0.046 Uiso 1 1 calc GR
H35C H 0.7145 0.5073 0.5737 0.046 Uiso 1 1 calc GR

loop_
_atom_site_aniso_label
_atom_site_aniso_U_11
_atom_site_aniso_U_22
_atom_site_aniso_U_33
_atom_site_aniso_U_23
_atom_site_aniso_U_13
_atom_site_aniso_U_12
Ir1 0.01653(10) 0.01717(10) 0.01881(10) 0.00009(8) 0.00044(7) 0.00085(7)
P10 0.0188(6) 0.0203(7) 0.0209(6) 0.0031(5) -0.0012(5) 0.0003(5)
P11 0.0177(6) 0.0207(7) 0.0223(6) 0.0013(5) -0.0013(5) -0.0006(5)
F5 0.0345(18) 0.0237(16) 0.0405(18) -0.0027(13) 0.0027(14) -0.0066(13)
F7 0.062(2) 0.040(2) 0.0341(18) -0.0137(15) 0.0030(16) 0.0193(17)
F9 0.0328(17) 0.0314(17) 0.0292(16) -0.0019(13) 0.0090(13) -0.0031(14)
O3 0.028(2) 0.035(2) 0.046(2) 0.0041(18) 0.0090(18) -0.0063(18)
C2 0.024(3) 0.023(3) 0.034(3) -0.001(2) -0.001(2) -0.002(2)
C4 0.028(3) 0.025(3) 0.017(2) -0.004(2) -0.004(2) 0.009(2)
C5 0.029(3) 0.021(3) 0.023(3) 0.000(2) -0.003(2) 0.001(2)
C6 0.039(3) 0.026(3) 0.031(3) -0.008(2) -0.008(2) 0.006(3)
C7 0.039(3) 0.036(3) 0.025(3) -0.008(2) -0.006(2) 0.014(3)
C8 0.028(3) 0.044(4) 0.020(3) -0.002(2) -0.002(2) 0.009(3)
C9 0.026(3) 0.020(3) 0.023(3) -0.001(2) -0.008(2) 0.004(2)
C12 0.025(3) 0.016(2) 0.020(2) -0.0035(19) 0.003(2) 0.002(2)
C13 0.025(3) 0.026(3) 0.023(3) 0.002(2) 0.002(2) 0.003(2)
C14 0.040(3) 0.038(3) 0.020(3) -0.004(2) 0.005(2) 0.007(3)
C15 0.040(3) 0.038(3) 0.034(3) -0.010(3) 0.012(3) 0.008(3)
C16 0.026(3) 0.030(3) 0.031(3) 0.004(2) 0.008(2) 0.009(2)
C17 0.025(3) 0.026(3) 0.026(3) 0.007(2) 0.010(2) 0.004(2)
C18 0.029(3) 0.028(3) 0.024(3) 0.001(2) 0.000(2) 0.003(2)
C19 0.020(3) 0.027(3) 0.030(3) 0.003(2) 0.003(2) 0.003(2)
C20 0.027(3) 0.026(3) 0.031(3) 0.004(2) -0.004(2) -0.004(2)
C21 0.033(3) 0.026(3) 0.050(4) 0.019(3) -0.005(3) -0.009(2)
C22 0.037(3) 0.022(3) 0.041(3) 0.003(2) -0.004(3) 0.009(2)
C23 0.038(3) 0.037(3) 0.034(3) 0.011(3) -0.009(3) -0.001(3)
C24 0.025(3) 0.024(3) 0.025(3) 0.002(2) -0.003(2) -0.007(2)
C25 0.035(3) 0.025(3) 0.038(3) -0.006(2) -0.007(3) -0.004(2)
C26 0.028(3) 0.043(4) 0.035(3) 0.002(3) -0.007(2) -0.007(3)
C27 0.030(3) 0.034(3) 0.033(3) 0.004(2) 0.004(2) -0.006(2)
C28 0.023(3) 0.025(3) 0.032(3) 0.000(2) -0.011(2) -0.001(2)
C29 0.034(3) 0.031(3) 0.053(4) -0.001(3) -0.020(3) -0.006(2)
C30 0.024(3) 0.038(3) 0.042(3) 0.001(3) -0.011(2) -0.003(2)
C31 0.039(3) 0.044(4) 0.030(3) -0.013(3) -0.008(3) 0.006(3)
C32 0.023(3) 0.022(3) 0.020(2) 0.005(2) 0.002(2) -0.005(2)
C33 0.032(3) 0.022(3) 0.031(3) 0.004(2) 0.001(2) -0.005(2)
C34 0.024(3) 0.033(3) 0.036(3) 0.003(2) 0.004(2) -0.007(2)
C35 0.034(3) 0.026(3) 0.033(3) 0.007(2) 0.004(2) 0.000(2)

loop_
_atom_type_symbol
_atom_type_description
_atom_type_scat_dispersion_real
_atom_type_scat_dispersion_imag
_atom_type_scat_source
C C 0.0033 0.0016 'International Tables Vol C Tables 4.2.6.8 and 6.1.1.4'
H H 0.0000 0.0000 'International Tables Vol C Tables 4.2.6.8 and 6.1.1.4'
F F 0.0171 0.0103 'International Tables Vol C Tables 4.2.6.8 and 6.1.1.4'
Ir Ir -1.4442 7.9887 'International Tables Vol C Tables 4.2.6.8 and 6.1.1.4'
O O 0.0106 0.0060 'International Tables Vol C Tables 4.2.6.8 and 6.1.1.4'
P P 0.1023 0.0942 'International Tables Vol C Tables 4.2.6.8 and 6.1.1.4'

loop_
_geom_angle_atom_site_label_1
_geom_angle_atom_site_label_2
_geom_angle_atom_site_label_3
_geom_angle
P11 Ir1 P10 156.54(4)
C2 Ir1 P10 97.57(15)
C2 Ir1 P11 95.86(15)
C2 Ir1 C4 97.0(2)
C2 Ir1 C12 83.1(2)
C4 Ir1 P10 98.48(12)
C4 Ir1 P11 98.87(12)
C12 Ir1 P10 81.73(13)
C12 Ir1 P11 80.89(13)
C12 Ir1 C4 179.75(18)
C18 P10 Ir1 102.30(16)
C18 P10 C20 103.6(2)
C18 P10 C24 103.0(2)
C20 P10 Ir1 120.78(16)
C20 P10 C24 109.1(2)
C24 P10 Ir1 115.37(15)
C19 P11 Ir1 101.13(15)
C19 P11 C28 104.4(2)
C19 P11 C32 102.0(2)
C28 P11 Ir1 119.38(16)
C32 P11 Ir1 116.98(15)
C32 P11 C28 110.0(2)
O3 C2 Ir1 170.9(5)
C5 C4 Ir1 124.0(4)
C5 C4 C9 109.3(4)
C9 C4 Ir1 126.7(4)
F5 C5 C4 119.3(4)
F5 C5 C6 112.7(4)
C4 C5 C6 128.1(5)
C7 C6 C5 116.5(5)
F7 C7 C6 119.7(5)
C8 C7 F7 119.1(5)
C8 C7 C6 121.2(5)
C7 C8 C9 117.8(5)
F9 C9 C4 119.4(4)
F9 C9 C8 113.4(4)
C8 C9 C4 127.2(5)
C13 C12 Ir1 121.1(3)
C17 C12 Ir1 121.1(3)
C17 C12 C13 117.7(4)
C12 C13 C18 119.1(4)
C14 C13 C12 120.1(5)
C14 C13 C18 120.6(4)
C15 C14 C13 120.3(5)
C16 C15 C14 120.4(5)
C15 C16 C17 119.7(5)
C12 C17 C19 118.2(4)
C16 C17 C12 121.5(5)
C16 C17 C19 120.3(4)
C13 C18 P10 110.1(3)
C17 C19 P11 109.0(3)
C21 C20 P10 106.1(3)
C22 C20 P10 111.0(3)
C22 C20 C21 108.1(4)
C22 C20 C23 109.8(4)
C23 C20 P10 115.0(4)
C23 C20 C21 106.4(4)
C25 C24 P10 107.4(3)
C26 C24 P10 113.9(3)
C26 C24 C25 107.3(4)
C26 C24 C27 109.1(4)
C27 C24 P10 111.4(3)
C27 C24 C25 107.4(4)
C29 C28 P11 106.8(3)
C30 C28 P11 113.2(3)
C30 C28 C29 107.0(4)
C31 C28 P11 111.3(3)
C31 C28 C29 108.1(4)
C31 C28 C30 110.2(4)
C33 C32 P11 108.1(3)
C34 C32 P11 111.7(3)
C34 C32 C33 108.3(4)
C34 C32 C35 108.6(4)
C35 C32 P11 113.4(3)
C35 C32 C33 106.4(4)

loop_
_geom_bond_atom_site_label_1
_geom_bond_atom_site_label_2
_geom_bond_distance
Ir1 P10 2.3569(12)
Ir1 P11 2.3520(12)
Ir1 C2 1.944(5)
Ir1 C4 2.178(5)
Ir1 C12 2.113(4)
P10 C18 1.840(5)
P10 C20 1.880(5)
P10 C24 1.893(5)
P11 C19 1.832(5)
P11 C28 1.893(5)
P11 C32 1.888(5)
F5 C5 1.381(5)
F7 C7 1.359(6)
F9 C9 1.365(5)
O3 C2 1.133(6)
C4 C5 1.385(7)
C4 C9 1.387(7)
C5 C6 1.392(7)
C6 C7 1.364(7)
C7 C8 1.359(7)
C8 C9 1.384(7)
C12 C13 1.412(6)
C12 C17 1.398(6)
C13 C14 1.396(7)
C13 C18 1.509(7)
C14 C15 1.382(7)
C15 C16 1.376(7)
C16 C17 1.390(7)
C17 C19 1.516(7)
C20 C21 1.547(7)
C20 C22 1.533(7)
C20 C23 1.540(7)
C24 C25 1.542(7)
C24 C26 1.520(7)
C24 C27 1.523(7)
C28 C29 1.546(7)
C28 C30 1.541(7)
C28 C31 1.528(7)
C32 C33 1.554(6)
C32 C34 1.530(6)
C32 C35 1.531(6)
